data_7226827
loop_
_publ_author_name
'Gorczy\'nski, Adam'
'Kubicki, Maciej'
'Szymkowiak, Klaudia'
'\/Luczak, Teresa'
'Patroniak, Violetta'

_publ_section_title
;
 Utilization of new gold/schiff-base iron(III) complex composite as highly
 sensitive voltammetric sensor for determination of epinephrine in the
 presence of ascorbic acid
;
_journal_name_full 'RSC Adv.'
_journal_paper_doi 10.1039/C6RA22028B
_journal_year 2016
_chemical_formula_moiety 'C60 H74 Fe2 N16 O6, 4(Cl O4)'
_chemical_formula_sum 'C60 H74 Cl4 Fe2 N16 O22'
_chemical_formula_weight 1624.85
_chemical_name_systematic
;
 ?
;
_space_group_crystal_system triclinic
_space_group_IT_number 2
_space_group_name_Hall '-P 1'
_space_group_name_H-M_alt 'P -1'
_symmetry_space_group_name_Hall '-P 1'
_symmetry_space_group_name_H-M 'P -1'
_atom_sites_solution_hydrogens mixed
_audit_creation_method SHELXL-2013
_audit_update_record
;
2016-02-22 deposited with the CCDC.
2016-10-19 downloaded from the CCDC.
;
_cell_angle_alpha 66.459(15)
_cell_angle_beta 87.591(12)
_cell_angle_gamma 78.066(14)
_cell_formula_units_Z 1
_cell_length_a 10.6236(17)
_cell_length_b 13.530(2)
_cell_length_c 16.128(2)
_cell_measurement_reflns_used 426
_cell_measurement_temperature 100(1)
_cell_measurement_theta_max 19.5150
_cell_measurement_theta_min 3.3790
_cell_volume 2077.2(6)
_computing_cell_refinement 'CrysAlis Pro (Agilent Technologies (2011))'
_computing_data_collection 'CrysAlis Pro (Agilent Technologies (2011))'
_computing_data_reduction 'CrysAlis Pro (Agilent Technologies (2011))'
_computing_molecular_graphics 'Mercury (MacRae et al., 2009)'
_computing_publication_material 'SHELXL-2013 (Sheldrick, 2013)'
_computing_structure_refinement 'SHELXL-2013 (Sheldrick, 2013)'
_computing_structure_solution 'SIR92 (Altomare et al., 1993)'
_diffrn_ambient_temperature 100(1)
_diffrn_detector 'CCD plate'
_diffrn_detector_area_resol_mean 16.1544
_diffrn_detector_type Eos
_diffrn_measured_fraction_theta_full 0.997
_diffrn_measured_fraction_theta_max 0.997
_diffrn_measurement_device 'four-circle diffractometer'
_diffrn_measurement_device_type 'Xcalibur, Eos'
_diffrn_measurement_method \w-scan
_diffrn_radiation_monochromator graphite
_diffrn_radiation_probe x-ray
_diffrn_radiation_type 'Mo K\a'
_diffrn_radiation_wavelength 0.71073
_diffrn_reflns_av_R_equivalents 0.1394
_diffrn_reflns_av_unetI/netI 0.3131
_diffrn_reflns_Laue_measured_fraction_full 0.997
_diffrn_reflns_Laue_measured_fraction_max 0.997
_diffrn_reflns_limit_h_max 12
_diffrn_reflns_limit_h_min -12
_diffrn_reflns_limit_k_max 16
_diffrn_reflns_limit_k_min -15
_diffrn_reflns_limit_l_max 19
_diffrn_reflns_limit_l_min -19
_diffrn_reflns_number 15018
_diffrn_reflns_point_group_measured_fraction_full 0.997
_diffrn_reflns_point_group_measured_fraction_max 0.997
_diffrn_reflns_theta_full 25.000
_diffrn_reflns_theta_max 24.999
_diffrn_reflns_theta_min 2.800
_diffrn_source 'Enhance (Mo) X-ray Source'
_exptl_absorpt_coefficient_mu 0.552
_exptl_absorpt_correction_T_max 1.00000
_exptl_absorpt_correction_T_min 0.95696
_exptl_absorpt_correction_type multi-scan
_exptl_absorpt_process_details
;
CrysAlisPro, Agilent Technologies,
Version 1.171.37.35 (release 13-08-2014 CrysAlis171 .NET)
(compiled Aug 13 2014,18:06:01)
Empirical absorption correction using spherical harmonics,
 implemented in SCALE3 ABSPACK scaling algorithm.
;
_exptl_crystal_colour red
_exptl_crystal_density_diffrn 1.299
_exptl_crystal_description prism
_exptl_crystal_F_000 842
_exptl_crystal_size_max 0.08
_exptl_crystal_size_mid 0.06
_exptl_crystal_size_min 0.04
_platon_squeeze_details
;
;
_refine_diff_density_max 0.801
_refine_diff_density_min -0.401
_refine_diff_density_rms 0.099
_refine_ls_extinction_method none
_refine_ls_goodness_of_fit_ref 0.932
_refine_ls_hydrogen_treatment constr
_refine_ls_matrix_type full
_refine_ls_number_parameters 476
_refine_ls_number_reflns 7301
_refine_ls_number_restraints 327
_refine_ls_restrained_S_all 0.920
_refine_ls_R_factor_all 0.2002
_refine_ls_R_factor_gt 0.0986
_refine_ls_shift/su_max 0.002
_refine_ls_shift/su_mean 0.001
_refine_ls_structure_factor_coef Fsqd
_refine_ls_weighting_details 'w=1/[\s^2^(Fo^2^)+(0.0150P)^2^] where P=(Fo^2^+2Fc^2^)/3'
_refine_ls_weighting_scheme calc
_refine_ls_wR_factor_gt 0.1547
_refine_ls_wR_factor_ref 0.1833
_reflns_Friedel_coverage 0.000
_reflns_number_gt 2549
_reflns_number_total 7301
_reflns_threshold_expression 'I > 2\s(I)'
_cod_data_source_file c6ra22028b2.cif
_cod_data_source_block 1
_cod_database_code 7226827
_shelx_space_group_comment
;
The symmetry employed for this shelxl refinement is uniquely defined
by the following loop, which should always be used as a source of
symmetry information in preference to the above space-group names.
They are only intended as comments.
;
_shelxl_version_number 2013-4

loop_
_space_group_symop_operation_xyz
'x, y, z'
'-x, -y, -z'

loop_
_atom_site_label
_atom_site_type_symbol
_atom_site_fract_x
_atom_site_fract_y
_atom_site_fract_z
_atom_site_U_iso_or_equiv
_atom_site_adp_type
_atom_site_occupancy
_atom_site_site_symmetry_order
_atom_site_calc_flag
_atom_site_refinement_flags_posn
_atom_site_refinement_flags_adp
Fe1 Fe 0.37330(12) 0.45769(10) 0.53158(7) 0.0290(3) Uani 1 1 d . .
N1A N 0.1584(6) 0.6318(6) -0.0338(4) 0.0315(17) Uani 1 1 d . U
H1A H 0.1554 0.7006 -0.0420 0.038 Uiso 1 1 calc R U
C2A C 0.2046(8) 0.5398(7) 0.0423(5) 0.031(2) Uani 1 1 d . U
N3A N 0.1902(6) 0.4501(6) 0.0302(4) 0.0332(17) Uani 1 1 d . U
H3A H 0.2106 0.3819 0.0709 0.040 Uiso 1 1 calc R U
C4A C 0.1381(8) 0.4812(8) -0.0565(5) 0.034(2) Uani 1 1 d . U
C5A C 0.1039(8) 0.4254(8) -0.1039(5) 0.039(2) Uani 1 1 d . U
H5A H 0.1168 0.3473 -0.0770 0.047 Uiso 1 1 calc R U
C6A C 0.0515(7) 0.4823(8) -0.1893(5) 0.037(2) Uani 1 1 d . U
H6A H 0.0287 0.4441 -0.2228 0.044 Uiso 1 1 calc R U
C7A C 0.0306(7) 0.5997(8) -0.2289(5) 0.040(2) Uani 1 1 d . U
H7A H -0.0068 0.6376 -0.2886 0.049 Uiso 1 1 calc R U
C8A C 0.0621(8) 0.6620(8) -0.1848(5) 0.043(2) Uani 1 1 d . U
H8A H 0.0484 0.7401 -0.2111 0.052 Uiso 1 1 calc R U
C9A C 0.1167(8) 0.5959(8) -0.0963(5) 0.034(2) Uani 1 1 d . U
N10A N 0.2490(6) 0.5414(6) 0.1163(4) 0.0312(17) Uani 1 1 d . U
C11A C 0.2625(9) 0.6408(7) 0.1263(5) 0.042(2) Uani 1 1 d . U
H11A H 0.2669 0.6991 0.0664 0.063 Uiso 1 1 calc R U
H11B H 0.3415 0.6256 0.1624 0.063 Uiso 1 1 calc R U
H11C H 0.1882 0.6647 0.1569 0.063 Uiso 1 1 calc R U
N12A N 0.2624(6) 0.4391(5) 0.1889(4) 0.0286(16) Uani 1 1 d . U
C13A C 0.2838(7) 0.4330(6) 0.2676(5) 0.0254(19) Uani 1 1 d . U
H13A H 0.2947 0.4966 0.2758 0.030 Uiso 1 1 calc R U
C14A C 0.2918(7) 0.3290(7) 0.3455(5) 0.0268(19) Uani 1 1 d . U
C15A C 0.3125(7) 0.3290(7) 0.4319(5) 0.0242(18) Uani 1 1 d . U
O16A O 0.3357(5) 0.4156(4) 0.4392(3) 0.0281(13) Uani 1 1 d . U
C17A C 0.3165(7) 0.2268(7) 0.5106(5) 0.030(2) Uani 1 1 d . U
C18A C 0.2963(7) 0.1323(7) 0.4983(5) 0.031(2) Uani 1 1 d . U
H18A H 0.2946 0.0666 0.5503 0.038 Uiso 1 1 calc R U
C19A C 0.2790(8) 0.1326(7) 0.4125(5) 0.033(2) Uani 1 1 d . U
C20A C 0.2629(10) 0.0322(8) 0.4000(6) 0.053(3) Uani 1 1 d . U
C21A C 0.2703(10) -0.0693(8) 0.4891(6) 0.069(3) Uani 1 1 d . U
H21A H 0.3531 -0.0850 0.5211 0.104 Uiso 1 1 calc R U
H21B H 0.2624 -0.1327 0.4762 0.104 Uiso 1 1 calc R U
H21C H 0.2001 -0.0551 0.5268 0.104 Uiso 1 1 calc R U
C22A C 0.1326(10) 0.0565(8) 0.3466(6) 0.079(3) Uani 1 1 d . U
H22A H 0.0606 0.0691 0.3836 0.119 Uiso 1 1 calc R U
H22B H 0.1274 -0.0066 0.3324 0.119 Uiso 1 1 calc R U
H22C H 0.1282 0.1223 0.2902 0.119 Uiso 1 1 calc R U
C23A C 0.3741(10) 0.0007(7) 0.3413(6) 0.063(3) Uani 1 1 d . U
H23A H 0.3760 0.0646 0.2845 0.094 Uiso 1 1 calc R U
H23B H 0.3584 -0.0604 0.3280 0.094 Uiso 1 1 calc R U
H23C H 0.4569 -0.0215 0.3750 0.094 Uiso 1 1 calc R U
C24A C 0.2772(7) 0.2329(6) 0.3373(5) 0.0277(19) Uani 1 1 d . U
H24A H 0.2657 0.2352 0.2784 0.033 Uiso 1 1 calc R U
C25A C 0.3276(7) 0.2174(7) 0.6003(5) 0.0277(19) Uani 1 1 d . U
H25A H 0.3215 0.1489 0.6477 0.033 Uiso 1 1 calc R U
N26A N 0.3452(6) 0.2939(5) 0.6224(4) 0.0260(16) Uani 1 1 d . U
N27A N 0.3593(7) 0.2738(6) 0.7137(4) 0.0340(17) Uani 1 1 d . U
C28A C 0.3680(8) 0.1630(6) 0.7846(5) 0.034(2) Uani 1 1 d . U
H28A H 0.3868 0.1636 0.8433 0.051 Uiso 1 1 calc R U
H28B H 0.4370 0.1113 0.7718 0.051 Uiso 1 1 calc R U
H28C H 0.2860 0.1401 0.7861 0.051 Uiso 1 1 calc R U
N29A N 0.3689(6) 0.4594(6) 0.6582(4) 0.0321(16) Uani 1 1 d . U
C30A C 0.3682(8) 0.3632(7) 0.7277(5) 0.0306(19) Uani 1 1 d . U
N31A N 0.3888(6) 0.3694(5) 0.8091(4) 0.0290(17) Uani 1 1 d . U
H31A H 0.3957 0.3147 0.8628 0.035 Uiso 1 1 calc R U
C32A C 0.3966(8) 0.4735(7) 0.7924(5) 0.0277(19) Uani 1 1 d . U
C33A C 0.4148(7) 0.5226(7) 0.8492(5) 0.0293(19) Uani 1 1 d . U
H33A H 0.4274 0.4825 0.9129 0.035 Uiso 1 1 calc R U
C34A C 0.4136(7) 0.6353(7) 0.8079(5) 0.0294(19) Uani 1 1 d . U
H34A H 0.4226 0.6728 0.8454 0.035 Uiso 1 1 calc R U
C35A C 0.3996(7) 0.6960(7) 0.7139(5) 0.031(2) Uani 1 1 d . U
H35A H 0.3978 0.7729 0.6884 0.037 Uiso 1 1 calc R U
C36A C 0.3884(7) 0.6399(7) 0.6585(5) 0.0286(19) Uani 1 1 d . U
H36A H 0.3841 0.6779 0.5945 0.034 Uiso 1 1 calc R U
C37A C 0.3838(8) 0.5308(7) 0.6968(5) 0.0283(19) Uani 1 1 d . U
O1B O 0.1794(5) 0.5400(5) 0.5094(3) 0.0401(16) Uani 1 1 d . .
H1B H 0.1415 0.5482 0.4617 0.048 Uiso 1 1 d R U
C1B C 0.0926(10) 0.5987(8) 0.5525(6) 0.067(3) Uani 1 1 d . .
H1B1 H 0.1208 0.5724 0.6162 0.100 Uiso 1 1 calc R U
H1B2 H 0.0057 0.5862 0.5490 0.100 Uiso 1 1 calc R U
H1B3 H 0.0918 0.6776 0.5220 0.100 Uiso 1 1 calc R U
O1C O 0.4335(5) 0.5922(4) 0.4606(3) 0.0280(14) Uani 1 1 d . .
C1C C 0.3620(8) 0.6832(7) 0.3871(5) 0.038(2) Uani 1 1 d . .
H1C1 H 0.3585 0.6633 0.3353 0.057 Uiso 1 1 calc R U
H1C2 H 0.4038 0.7463 0.3702 0.057 Uiso 1 1 calc R U
H1C3 H 0.2743 0.7029 0.4052 0.057 Uiso 1 1 calc R U
Cl1D Cl 0.0204(2) 0.7448(2) 0.28420(16) 0.0489(7) Uani 1 1 d . .
O1D O -0.0549(7) 0.7580(6) 0.2082(5) 0.090(3) Uani 1 1 d . .
O2D O 0.1155(6) 0.8094(6) 0.2521(4) 0.077(2) Uani 1 1 d . .
O3D O -0.0563(7) 0.7787(6) 0.3439(5) 0.089(3) Uani 1 1 d . .
O4D O 0.0810(6) 0.6317(5) 0.3283(3) 0.0459(17) Uani 1 1 d . .
Cl1E Cl 0.4120(3) 0.1969(2) 0.06000(16) 0.0635(8) Uani 1 1 d . .
O1E O 0.4828(7) 0.2859(6) 0.0272(4) 0.076(2) Uani 1 1 d . .
O2E O 0.3598(6) 0.1917(5) -0.0181(3) 0.0557(19) Uani 1 1 d . .
O3E O 0.4914(7) 0.0911(5) 0.1137(4) 0.076(2) Uani 1 1 d . .
O4E O 0.3056(8) 0.2228(5) 0.1145(4) 0.083(3) Uani 1 1 d . .

loop_
_atom_site_aniso_label
_atom_site_aniso_U_11
_atom_site_aniso_U_22
_atom_site_aniso_U_33
_atom_site_aniso_U_23
_atom_site_aniso_U_13
_atom_site_aniso_U_12
Fe1 0.0360(8) 0.0311(8) 0.0217(6) -0.0105(6) -0.0006(5) -0.0107(6)
N1A 0.026(4) 0.038(4) 0.030(3) -0.012(3) -0.004(3) -0.009(3)
C2A 0.029(5) 0.041(5) 0.019(3) -0.007(3) -0.008(3) -0.007(4)
N3A 0.043(4) 0.041(4) 0.020(3) -0.016(3) 0.002(3) -0.013(3)
C4A 0.030(5) 0.053(5) 0.024(4) -0.018(4) 0.008(3) -0.015(4)
C5A 0.046(6) 0.049(5) 0.027(4) -0.018(4) 0.000(4) -0.010(4)
C6A 0.026(5) 0.066(6) 0.027(4) -0.027(4) 0.006(3) -0.012(4)
C7A 0.019(5) 0.066(6) 0.031(4) -0.015(4) -0.002(4) -0.005(4)
C8A 0.038(6) 0.061(6) 0.029(4) -0.014(4) -0.005(4) -0.010(4)
C9A 0.028(5) 0.054(5) 0.027(4) -0.019(3) 0.003(3) -0.019(4)
N10A 0.039(4) 0.044(4) 0.017(3) -0.009(3) -0.001(3) -0.026(3)
C11A 0.057(6) 0.045(5) 0.027(5) -0.011(4) -0.006(4) -0.021(5)
N12A 0.021(4) 0.036(4) 0.026(3) -0.007(3) -0.007(3) -0.008(3)
C13A 0.028(4) 0.019(4) 0.030(3) -0.006(3) -0.006(3) -0.015(3)
C14A 0.026(5) 0.032(4) 0.021(3) -0.008(3) 0.001(3) -0.010(4)
C15A 0.020(4) 0.038(4) 0.015(3) -0.010(3) 0.009(3) -0.011(4)
O16A 0.033(3) 0.025(3) 0.021(3) -0.004(2) -0.008(2) -0.003(3)
C17A 0.030(5) 0.039(5) 0.023(3) -0.010(3) -0.001(3) -0.017(4)
C18A 0.033(5) 0.039(5) 0.027(4) -0.013(4) -0.001(3) -0.018(4)
C19A 0.036(5) 0.043(5) 0.030(4) -0.026(3) 0.003(4) -0.010(4)
C20A 0.082(6) 0.038(5) 0.040(4) -0.016(4) -0.009(4) -0.014(4)
C21A 0.100(7) 0.043(5) 0.060(5) -0.013(4) -0.011(5) -0.015(5)
C22A 0.106(8) 0.057(8) 0.069(7) -0.010(6) -0.028(6) -0.029(6)
C23A 0.093(8) 0.047(7) 0.058(6) -0.034(5) 0.000(5) -0.006(6)
C24A 0.035(5) 0.032(4) 0.020(4) -0.013(3) -0.002(3) -0.010(4)
C25A 0.027(5) 0.028(5) 0.025(4) -0.009(3) -0.005(3) -0.001(4)
N26A 0.022(4) 0.032(4) 0.022(3) -0.012(3) 0.001(3) 0.000(3)
N27A 0.049(5) 0.032(4) 0.021(3) -0.013(3) -0.002(3) -0.003(3)
C28A 0.042(6) 0.038(5) 0.024(4) -0.013(4) -0.009(4) -0.011(4)
N29A 0.028(4) 0.044(4) 0.032(3) -0.024(3) -0.002(3) -0.006(3)
C30A 0.027(5) 0.043(4) 0.026(4) -0.019(3) 0.003(3) -0.008(4)
N31A 0.033(4) 0.035(4) 0.024(3) -0.014(3) 0.000(3) -0.015(3)
C32A 0.028(5) 0.035(4) 0.027(4) -0.021(3) 0.004(3) -0.003(4)
C33A 0.026(5) 0.042(5) 0.031(4) -0.023(4) 0.006(3) -0.014(4)
C34A 0.019(4) 0.048(4) 0.037(4) -0.033(3) -0.001(3) -0.008(4)
C35A 0.026(5) 0.039(5) 0.031(4) -0.021(4) -0.002(3) -0.002(4)
C36A 0.013(4) 0.041(5) 0.038(4) -0.023(4) -0.001(3) -0.004(4)
C37A 0.035(5) 0.030(4) 0.023(4) -0.011(3) 0.000(3) -0.011(4)
O1B 0.039(4) 0.053(4) 0.030(3) -0.022(3) 0.001(3) -0.001(3)
C1B 0.070(8) 0.098(10) 0.047(6) -0.047(7) 0.013(6) -0.011(7)
O1C 0.037(4) 0.027(3) 0.009(3) -0.001(2) -0.002(2) 0.004(3)
C1C 0.024(5) 0.045(6) 0.043(5) -0.012(5) -0.007(4) -0.014(4)
Cl1D 0.0388(15) 0.0515(18) 0.0515(15) -0.0178(14) -0.0029(13) -0.0039(14)
O1D 0.091(6) 0.085(6) 0.075(5) -0.018(5) -0.053(4) 0.004(5)
O2D 0.043(5) 0.073(6) 0.088(5) 0.002(4) 0.003(4) -0.025(4)
O3D 0.074(6) 0.086(6) 0.086(5) -0.026(5) 0.033(5) 0.005(5)
O4D 0.052(4) 0.041(4) 0.042(4) -0.016(3) -0.019(3) 0.000(3)
Cl1E 0.111(3) 0.0440(18) 0.0310(14) -0.0152(13) -0.0089(15) -0.0029(17)
O1E 0.115(7) 0.070(6) 0.044(4) -0.017(4) -0.016(4) -0.032(5)
O2E 0.098(6) 0.056(5) 0.023(3) -0.023(3) -0.001(3) -0.021(4)
O3E 0.124(7) 0.038(5) 0.047(4) -0.008(4) -0.036(4) 0.013(4)
O4E 0.148(8) 0.058(5) 0.038(4) -0.024(4) 0.019(4) -0.004(5)

loop_
_atom_type_symbol
_atom_type_description
_atom_type_scat_dispersion_real
_atom_type_scat_dispersion_imag
_atom_type_scat_source
C C 0.0033 0.0016 'International Tables Vol C Tables 4.2.6.8 and 6.1.1.4'
H H 0.0000 0.0000 'International Tables Vol C Tables 4.2.6.8 and 6.1.1.4'
N N 0.0061 0.0033 'International Tables Vol C Tables 4.2.6.8 and 6.1.1.4'
O O 0.0106 0.0060 'International Tables Vol C Tables 4.2.6.8 and 6.1.1.4'
Fe Fe 0.3463 0.8444 'International Tables Vol C Tables 4.2.6.8 and 6.1.1.4'
Cl Cl 0.1484 0.1585 'International Tables Vol C Tables 4.2.6.8 and 6.1.1.4'

loop_
_geom_angle_atom_site_label_1
_geom_angle_atom_site_label_2
_geom_angle_atom_site_label_3
_geom_angle
_geom_angle_site_symmetry_1
_geom_angle_site_symmetry_3
O16A Fe1 O1C 100.3(2) . .
O16A Fe1 O1C 98.6(2) . 2_666
O1C Fe1 O1C 76.3(2) . 2_666
O16A Fe1 N29A 157.0(2) . .
O1C Fe1 N29A 101.7(2) . .
O1C Fe1 N29A 92.9(2) 2_666 .
O16A Fe1 O1B 83.8(2) . .
O1C Fe1 O1B 92.6(2) . .
O1C Fe1 O1B 168.9(2) 2_666 .
N29A Fe1 O1B 88.7(2) . .
O16A Fe1 N26A 84.4(2) . .
O1C Fe1 N26A 168.6(2) . .
O1C Fe1 N26A 92.8(2) 2_666 .
N29A Fe1 N26A 75.1(3) . .
O1B Fe1 N26A 98.2(2) . .
C2A N1A C9A 107.1(7) . .
C2A N1A H1A 126.4 . .
C9A N1A H1A 126.4 . .
N10A C2A N3A 126.3(8) . .
N10A C2A N1A 124.4(8) . .
N3A C2A N1A 109.1(7) . .
C2A N3A C4A 109.7(7) . .
C2A N3A H3A 125.1 . .
C4A N3A H3A 125.1 . .
C5A C4A N3A 134.5(9) . .
C5A C4A C9A 119.5(8) . .
N3A C4A C9A 105.9(7) . .
C6A C5A C4A 119.7(9) . .
C6A C5A H5A 120.1 . .
C4A C5A H5A 120.1 . .
C5A C6A C7A 119.9(9) . .
C5A C6A H6A 120.1 . .
C7A C6A H6A 120.1 . .
C8A C7A C6A 123.7(8) . .
C8A C7A H7A 118.2 . .
C6A C7A H7A 118.2 . .
C7A C8A C9A 112.6(9) . .
C7A C8A H8A 123.7 . .
C9A C8A H8A 123.7 . .
N1A C9A C4A 108.0(7) . .
N1A C9A C8A 127.4(9) . .
C4A C9A C8A 124.6(8) . .
C2A N10A N12A 111.8(7) . .
C2A N10A C11A 124.3(7) . .
N12A N10A C11A 123.1(6) . .
N10A C11A H11A 109.5 . .
N10A C11A H11B 109.5 . .
H11A C11A H11B 109.5 . .
N10A C11A H11C 109.5 . .
H11A C11A H11C 109.5 . .
H11B C11A H11C 109.5 . .
C13A N12A N10A 118.5(7) . .
N12A C13A C14A 120.1(7) . .
N12A C13A H13A 120.0 . .
C14A C13A H13A 120.0 . .
C24A C14A C15A 120.6(7) . .
C24A C14A C13A 122.4(7) . .
C15A C14A C13A 117.0(7) . .
O16A C15A C14A 120.7(7) . .
O16A C15A C17A 121.3(7) . .
C14A C15A C17A 117.8(7) . .
C15A O16A Fe1 138.0(5) . .
C25A C17A C18A 117.1(7) . .
C25A C17A C15A 123.5(8) . .
C18A C17A C15A 119.1(7) . .
C19A C18A C17A 122.5(7) . .
C19A C18A H18A 118.7 . .
C17A C18A H18A 118.7 . .
C18A C19A C24A 117.0(7) . .
C18A C19A C20A 122.2(8) . .
C24A C19A C20A 120.8(7) . .
C19A C20A C21A 113.4(8) . .
C19A C20A C22A 110.0(8) . .
C21A C20A C22A 110.1(8) . .
C19A C20A C23A 109.7(7) . .
C21A C20A C23A 106.4(8) . .
C22A C20A C23A 107.0(8) . .
C20A C21A H21A 109.5 . .
C20A C21A H21B 109.5 . .
H21A C21A H21B 109.5 . .
C20A C21A H21C 109.5 . .
H21A C21A H21C 109.5 . .
H21B C21A H21C 109.5 . .
C20A C22A H22A 109.5 . .
C20A C22A H22B 109.5 . .
H22A C22A H22B 109.5 . .
C20A C22A H22C 109.5 . .
H22A C22A H22C 109.5 . .
H22B C22A H22C 109.5 . .
C20A C23A H23A 109.5 . .
C20A C23A H23B 109.5 . .
H23A C23A H23B 109.5 . .
C20A C23A H23C 109.5 . .
H23A C23A H23C 109.5 . .
H23B C23A H23C 109.5 . .
C14A C24A C19A 122.9(7) . .
C14A C24A H24A 118.5 . .
C19A C24A H24A 118.5 . .
N26A C25A C17A 124.7(8) . .
N26A C25A H25A 117.6 . .
C17A C25A H25A 117.6 . .
C25A N26A N27A 119.6(7) . .
C25A N26A Fe1 127.2(5) . .
N27A N26A Fe1 113.0(5) . .
C30A N27A N26A 113.5(6) . .
C30A N27A C28A 125.2(6) . .
N26A N27A C28A 121.3(6) . .
N27A C28A H28A 109.5 . .
N27A C28A H28B 109.5 . .
H28A C28A H28B 109.5 . .
N27A C28A H28C 109.5 . .
H28A C28A H28C 109.5 . .
H28B C28A H28C 109.5 . .
C30A N29A C37A 105.5(6) . .
C30A N29A Fe1 116.3(5) . .
C37A N29A Fe1 137.5(6) . .
N27A C30A N29A 121.1(7) . .
N27A C30A N31A 127.6(8) . .
N29A C30A N31A 111.1(7) . .
C32A N31A C30A 108.3(7) . .
C32A N31A H31A 125.9 . .
C30A N31A H31A 125.9 . .
N31A C32A C33A 131.5(8) . .
N31A C32A C37A 105.6(7) . .
C33A C32A C37A 122.9(8) . .
C32A C33A C34A 115.9(7) . .
C32A C33A H33A 122.1 . .
C34A C33A H33A 122.1 . .
C33A C34A C35A 123.4(7) . .
C33A C34A H34A 118.3 . .
C35A C34A H34A 118.3 . .
C36A C35A C34A 118.2(8) . .
C36A C35A H35A 120.9 . .
C34A C35A H35A 120.9 . .
C37A C36A C35A 119.9(8) . .
C37A C36A H36A 120.0 . .
C35A C36A H36A 120.0 . .
C36A C37A N29A 131.0(7) . .
C36A C37A C32A 119.5(8) . .
N29A C37A C32A 109.4(7) . .
C1B O1B Fe1 135.2(5) . .
C1B O1B H1B 107.3 . .
Fe1 O1B H1B 117.1 . .
O1B C1B H1B1 109.5 . .
O1B C1B H1B2 109.5 . .
H1B1 C1B H1B2 109.5 . .
O1B C1B H1B3 109.5 . .
H1B1 C1B H1B3 109.5 . .
H1B2 C1B H1B3 109.5 . .
C1C O1C Fe1 124.6(5) . .
C1C O1C Fe1 124.8(4) . 2_666
Fe1 O1C Fe1 103.7(2) . 2_666
O1C C1C H1C1 109.5 . .
O1C C1C H1C2 109.5 . .
H1C1 C1C H1C2 109.5 . .
O1C C1C H1C3 109.5 . .
H1C1 C1C H1C3 109.5 . .
H1C2 C1C H1C3 109.5 . .
O3D Cl1D O2D 110.0(5) . .
O3D Cl1D O4D 110.1(4) . .
O2D Cl1D O4D 109.6(4) . .
O3D Cl1D O1D 110.7(5) . .
O2D Cl1D O1D 108.0(4) . .
O4D Cl1D O1D 108.4(4) . .
O2E Cl1E O3E 109.1(4) . .
O2E Cl1E O1E 106.8(4) . .
O3E Cl1E O1E 113.3(5) . .
O2E Cl1E O4E 109.2(4) . .
O3E Cl1E O4E 108.9(4) . .
O1E Cl1E O4E 109.5(4) . .

loop_
_geom_bond_atom_site_label_1
_geom_bond_atom_site_label_2
_geom_bond_distance
_geom_bond_site_symmetry_2
Fe1 O16A 1.878(5) .
Fe1 O1C 1.946(5) .
Fe1 O1C 2.016(5) 2_666
Fe1 N29A 2.050(6) .
Fe1 O1B 2.099(6) .
Fe1 N26A 2.189(6) .
N1A C2A 1.370(9) .
N1A C9A 1.401(9) .
N1A H1A 0.8800 .
C2A N10A 1.312(9) .
C2A N3A 1.343(10) .
N3A C4A 1.392(9) .
N3A H3A 0.8800 .
C4A C5A 1.373(10) .
C4A C9A 1.394(11) .
C5A C6A 1.357(10) .
C5A H5A 0.9500 .
C6A C7A 1.427(11) .
C6A H6A 0.9500 .
C7A C8A 1.394(11) .
C7A H7A 0.9500 .
C8A C9A 1.417(10) .
C8A H8A 0.9500 .
N10A N12A 1.394(8) .
N10A C11A 1.452(9) .
C11A H11A 0.9800 .
C11A H11B 0.9800 .
C11A H11C 0.9800 .
N12A C13A 1.266(8) .
C13A C14A 1.454(9) .
C13A H13A 0.9500 .
C14A C24A 1.398(10) .
C14A C15A 1.420(9) .
C15A O16A 1.296(9) .
C15A C17A 1.450(10) .
C17A C25A 1.409(9) .
C17A C18A 1.429(10) .
C18A C19A 1.401(9) .
C18A H18A 0.9500 .
C19A C24A 1.410(10) .
C19A C20A 1.495(11) .
C20A C21A 1.531(11) .
C20A C22A 1.566(13) .
C20A C23A 1.579(11) .
C21A H21A 0.9800 .
C21A H21B 0.9800 .
C21A H21C 0.9800 .
C22A H22A 0.9800 .
C22A H22B 0.9800 .
C22A H22C 0.9800 .
C23A H23A 0.9800 .
C23A H23B 0.9800 .
C23A H23C 0.9800 .
C24A H24A 0.9500 .
C25A N26A 1.269(9) .
C25A H25A 0.9500 .
N26A N27A 1.395(7) .
N27A C30A 1.338(10) .
N27A C28A 1.464(9) .
C28A H28A 0.9800 .
C28A H28B 0.9800 .
C28A H28C 0.9800 .
N29A C30A 1.337(9) .
N29A C37A 1.376(9) .
C30A N31A 1.379(9) .
N31A C32A 1.343(9) .
N31A H31A 0.8800 .
C32A C33A 1.370(10) .
C32A C37A 1.420(9) .
C33A C34A 1.396(10) .
C33A H33A 0.9500 .
C34A C35A 1.404(9) .
C34A H34A 0.9500 .
C35A C36A 1.406(9) .
C35A H35A 0.9500 .
C36A C37A 1.365(10) .
C36A H36A 0.9500 .
O1B C1B 1.432(9) .
O1B H1B 0.8401 .
C1B H1B1 0.9800 .
C1B H1B2 0.9800 .
C1B H1B3 0.9800 .
O1C C1C 1.422(8) .
O1C Fe1 2.016(5) 2_666
C1C H1C1 0.9800 .
C1C H1C2 0.9800 .
C1C H1C3 0.9800 .
Cl1D O3D 1.390(6) .
Cl1D O2D 1.419(6) .
Cl1D O4D 1.423(6) .
Cl1D O1D 1.422(7) .
Cl1E O2E 1.431(6) .
Cl1E O3E 1.443(7) .
Cl1E O1E 1.459(7) .
Cl1E O4E 1.473(7) .

loop_
_geom_torsion_atom_site_label_1
_geom_torsion_atom_site_label_2
_geom_torsion_atom_site_label_3
_geom_torsion_atom_site_label_4
_geom_torsion
_geom_torsion_site_symmetry_1
C9A N1A C2A N10A -178.1(7) .
C9A N1A C2A N3A -1.5(9) .
N10A C2A N3A C4A 178.8(7) .
N1A C2A N3A C4A 2.3(9) .
C2A N3A C4A C5A -179.8(9) .
C2A N3A C4A C9A -2.1(9) .
N3A C4A C5A C6A 178.5(8) .
C9A C4A C5A C6A 1.0(12) .
C4A C5A C6A C7A -0.9(12) .
C5A C6A C7A C8A 0.4(12) .
C6A C7A C8A C9A -0.1(11) .
C2A N1A C9A C4A 0.2(8) .
C2A N1A C9A C8A -179.8(7) .
C5A C4A C9A N1A 179.3(7) .
N3A C4A C9A N1A 1.1(8) .
C5A C4A C9A C8A -0.7(12) .
N3A C4A C9A C8A -178.9(7) .
C7A C8A C9A N1A -179.7(7) .
C7A C8A C9A C4A 0.3(12) .
N3A C2A N10A N12A -9.4(11) .
N1A C2A N10A N12A 166.7(7) .
N3A C2A N10A C11A -179.8(8) .
N1A C2A N10A C11A -3.8(12) .
C2A N10A N12A C13A -168.5(7) .
C11A N10A N12A C13A 2.1(10) .
N10A N12A C13A C14A 176.8(6) .
N12A C13A C14A C24A 0.3(11) .
N12A C13A C14A C15A -178.4(7) .
C24A C14A C15A O16A 174.8(7) .
C13A C14A C15A O16A -6.5(11) .
C24A C14A C15A C17A -0.7(11) .
C13A C14A C15A C17A 178.0(6) .
C14A C15A O16A Fe1 -177.7(5) .
C17A C15A O16A Fe1 -2.4(11) .
O1C Fe1 O16A C15A 165.5(7) .
O1C Fe1 O16A C15A 88.0(7) 2_666
N29A Fe1 O16A C15A -31.3(11) .
O1B Fe1 O16A C15A -102.9(7) .
N26A Fe1 O16A C15A -4.0(7) .
O16A C15A C17A C25A 9.0(11) .
C14A C15A C17A C25A -175.5(7) .
O16A C15A C17A C18A -177.0(7) .
C14A C15A C17A C18A -1.6(10) .
C25A C17A C18A C19A 177.6(7) .
C15A C17A C18A C19A 3.2(11) .
C17A C18A C19A C24A -2.4(12) .
C17A C18A C19A C20A 177.7(8) .
C18A C19A C20A C21A -1.3(12) .
C24A C19A C20A C21A 178.8(8) .
C18A C19A C20A C22A 122.5(9) .
C24A C19A C20A C22A -57.4(11) .
C18A C19A C20A C23A -120.0(8) .
C24A C19A C20A C23A 60.0(11) .
C15A C14A C24A C19A 1.6(12) .
C13A C14A C24A C19A -177.1(7) .
C18A C19A C24A C14A 0.0(12) .
C20A C19A C24A C14A 179.9(8) .
C18A C17A C25A N26A -179.7(8) .
C15A C17A C25A N26A -5.7(12) .
C17A C25A N26A N27A -177.7(7) .
C17A C25A N26A Fe1 -3.3(12) .
C25A N26A N27A C30A -175.6(7) .
Fe1 N26A N27A C30A 9.3(8) .
C25A N26A N27A C28A 6.6(10) .
Fe1 N26A N27A C28A -168.6(5) .
N26A N27A C30A N29A -2.9(11) .
C28A N27A C30A N29A 174.9(7) .
N26A N27A C30A N31A -176.6(7) .
C28A N27A C30A N31A 1.1(13) .
C37A N29A C30A N27A -177.8(7) .
Fe1 N29A C30A N27A -5.7(10) .
C37A N29A C30A N31A -3.1(9) .
Fe1 N29A C30A N31A 169.0(5) .
N27A C30A N31A C32A 177.4(8) .
N29A C30A N31A C32A 3.1(9) .
C30A N31A C32A C33A 179.2(8) .
C30A N31A C32A C37A -1.7(8) .
N31A C32A C33A C34A -177.9(8) .
C37A C32A C33A C34A 3.2(12) .
C32A C33A C34A C35A -2.3(11) .
C33A C34A C35A C36A -1.1(11) .
C34A C35A C36A C37A 3.8(11) .
C35A C36A C37A N29A 177.5(8) .
C35A C36A C37A C32A -3.0(12) .
C30A N29A C37A C36A -178.5(8) .
Fe1 N29A C37A C36A 12.0(15) .
C30A N29A C37A C32A 2.0(9) .
Fe1 N29A C37A C32A -167.6(6) .
N31A C32A C37A C36A -179.7(7) .
C33A C32A C37A C36A -0.6(12) .
N31A C32A C37A N29A -0.1(9) .
C33A C32A C37A N29A 179.0(7) .

loop_
_platon_squeeze_void_nr
_platon_squeeze_void_average_x
_platon_squeeze_void_average_y
_platon_squeeze_void_average_z
_platon_squeeze_void_volume
_platon_squeeze_void_count_electrons
_platon_squeeze_void_content
1 -0.001 0.000 0.000 385 122 ' '
2 -0.001 0.123 0.519 13 3 ' '
3 0.000 0.877 0.481 13 4 ' '
4 0.125 0.789 0.631 7 1 ' '
5 0.875 0.211 0.369 7 1 ' '
